data_1570701
loop_
_publ_author_name
'Schnitzlein, Matthias'
'Shoyama, Kazutaka'
'W&#xfc;rthner, Frank'

_publ_section_title
;
 A highly fluorescent bora[6]helicene exhibiting circularly polarized
 light emission.
;
_journal_issue 8
_journal_name_full 'Chemical science'
_journal_page_first 2984
_journal_page_last 2989
_journal_paper_doi 10.1039/d3sc05171d
_journal_volume 15
_journal_year 2024
_chemical_formula_moiety 'C34 H19 B'
_chemical_formula_sum 'C34 H19 B'
_chemical_formula_weight 438.30
_space_group_crystal_system monoclinic
_space_group_IT_number 13
_space_group_name_Hall '-P 2yc'
_space_group_name_H-M_alt 'P 1 2/c 1'
_atom_sites_solution_hydrogens geom
_atom_sites_solution_primary dual
_atom_sites_solution_secondary difmap
_audit_creation_method SHELXL-2018/3
_audit_update_record
;
2023-07-05 deposited with the CCDC.	2024-01-05 downloaded from the CCDC.
;
_cell_angle_alpha 90
_cell_angle_beta 109.110(11)
_cell_angle_gamma 90
_cell_formula_units_Z 4
_cell_length_a 20.6520(17)
_cell_length_b 4.9020(14)
_cell_length_c 21.6450(14)
_cell_measurement_reflns_used 19177
_cell_measurement_temperature 100(2)
_cell_measurement_theta_max 27.930
_cell_measurement_theta_min 0.910
_cell_volume 2070.5(6)
_computing_cell_refinement 'XDS (Kabsch, 2010)'
_computing_data_collection 'costum designed PXII GUI'
_computing_data_reduction 'XDS (Kabsch, 2010)'
_computing_structure_refinement 'SHELXL-2018/3 (Sheldrick, 2018)'
_computing_structure_solution 'SHELXT 2018/2 (Sheldrick, 2018)'
_diffrn_ambient_temperature 100(2)
_diffrn_measured_fraction_theta_full 0.967
_diffrn_measured_fraction_theta_max 0.727
_diffrn_measurement_device_type
;
Eiger2 X 16M, High Precision 1-Axis Goniostat with Staeubli sample changing
robot
;
_diffrn_measurement_method '180\deg \p scan'
_diffrn_radiation_type synchrotron
_diffrn_radiation_wavelength 0.61992
_diffrn_reflns_av_unetI/netI 0.0249
_diffrn_reflns_Laue_measured_fraction_full 0.967
_diffrn_reflns_Laue_measured_fraction_max 0.727
_diffrn_reflns_limit_h_max 26
_diffrn_reflns_limit_h_min -26
_diffrn_reflns_limit_k_max 5
_diffrn_reflns_limit_k_min -5
_diffrn_reflns_limit_l_max 27
_diffrn_reflns_limit_l_min -24
_diffrn_reflns_number 5460
_diffrn_reflns_point_group_measured_fraction_full 0.967
_diffrn_reflns_point_group_measured_fraction_max 0.727
_diffrn_reflns_theta_full 21.836
_diffrn_reflns_theta_max 27.930
_diffrn_reflns_theta_min 0.910
_diffrn_source 'P11@PETRA III, DESY, Hamburg, Germany'
_exptl_absorpt_coefficient_mu 0.061
_exptl_absorpt_correction_type none
_exptl_crystal_colour red
_exptl_crystal_density_diffrn 1.406
_exptl_crystal_description needle
_exptl_crystal_F_000 912
_exptl_crystal_size_max 0.050
_exptl_crystal_size_mid 0.010
_exptl_crystal_size_min 0.010
_refine_diff_density_max 0.441
_refine_diff_density_min -0.417
_refine_diff_density_rms 0.104
_refine_ls_extinction_method none
_refine_ls_goodness_of_fit_ref 1.164
_refine_ls_hydrogen_treatment constr
_refine_ls_matrix_type full
_refine_ls_number_parameters 318
_refine_ls_number_reflns 5460
_refine_ls_number_restraints 0
_refine_ls_restrained_S_all 1.164
_refine_ls_R_factor_all 0.0794
_refine_ls_R_factor_gt 0.0738
_refine_ls_shift/su_max 0.000
_refine_ls_shift/su_mean 0.000
_refine_ls_structure_factor_coef Fsqd
_refine_ls_weighting_details 'w=1/[\s^2^(Fo^2^)+(0.1467P)^2^+2.1943P] where P=(Fo^2^+2Fc^2^)/3'
_refine_ls_weighting_scheme calc
_refine_ls_wR_factor_gt 0.2748
_refine_ls_wR_factor_ref 0.2818
_reflns_Friedel_coverage 0.000
_reflns_number_gt 4883
_reflns_number_total 5460
_reflns_threshold_expression 'I > 2\s(I)'
_cod_data_source_file d3sc05171d2.cif
_cod_data_source_block mas195_a_tw
_cod_depositor_comments 'Adding full bibliography for 1570701--1570703.cif.'
_cod_original_sg_symbol_H-M 'P 2/c'
_cod_database_code 1570701
_shelx_shelxl_version_number 2018/3
_shelx_space_group_comment
;
The symmetry employed for this shelxl refinement is uniquely defined
by the following loop, which should always be used as a source of
symmetry information in preference to the above space-group names.
They are only intended as comments.
;
_shelx_estimated_absorpt_t_min 0.997
_shelx_estimated_absorpt_t_max 0.999

loop_
_space_group_symop_operation_xyz
'x, y, z'
'-x, y, -z+1/2'
'-x, -y, -z'
'x, -y, z-1/2'

loop_
_atom_site_label
_atom_site_type_symbol
_atom_site_fract_x
_atom_site_fract_y
_atom_site_fract_z
_atom_site_U_iso_or_equiv
_atom_site_adp_type
_atom_site_occupancy
_atom_site_site_symmetry_order
_atom_site_calc_flag
_atom_site_refinement_flags_posn
_atom_site_refinement_flags_adp
_atom_site_refinement_flags_occupancy
_atom_site_disorder_assembly
_atom_site_disorder_group
C1 C 0.14544(13) 0.4903(5) 0.55285(12) 0.0199(5) Uani 1 1 d . . . . .
H1 H 0.162611 0.408228 0.521596 0.024 Uiso 1 1 calc R U . . .
C2 C 0.08377(13) 0.4053(6) 0.55715(13) 0.0225(5) Uani 1 1 d . . . . .
H2 H 0.059057 0.264674 0.529027 0.027 Uiso 1 1 calc R U . . .
C3 C 0.05638(13) 0.5242(6) 0.60296(14) 0.0251(6) Uani 1 1 d . . . . .
H3 H 0.013703 0.463108 0.605576 0.030 Uiso 1 1 calc R U . . .
C4 C 0.09167(14) 0.7273(6) 0.64336(14) 0.0253(6) Uani 1 1 d . . . . .
H4 H 0.073096 0.807410 0.673848 0.030 Uiso 1 1 calc R U . . .
C5 C 0.15607(13) 0.8205(6) 0.64033(13) 0.0211(5) Uani 1 1 d . . . . .
C6 C 0.19186(14) 1.0315(6) 0.68059(13) 0.0231(5) Uani 1 1 d . . . . .
H6 H 0.171066 1.125366 0.707608 0.028 Uiso 1 1 calc R U . . .
C7 C 0.25723(14) 1.1072(6) 0.68198(12) 0.0215(5) Uani 1 1 d . . . . .
C8 C 0.28907(13) 0.9643(5) 0.64138(12) 0.0195(5) Uani 1 1 d . . . . .
C9 C 0.29316(16) 1.3238(6) 0.72358(13) 0.0254(6) Uani 1 1 d . . . . .
H9 H 0.270988 1.426962 0.747973 0.030 Uiso 1 1 calc R U . . .
C10 C 0.35897(16) 1.3820(6) 0.72820(13) 0.0273(6) Uani 1 1 d . . . . .
H10 H 0.381909 1.531467 0.754159 0.033 Uiso 1 1 calc R U . . .
C11 C 0.39334(15) 1.2210(6) 0.69453(13) 0.0255(6) Uani 1 1 d . . . . .
H11 H 0.440273 1.256976 0.700836 0.031 Uiso 1 1 calc R U . . .
C12 C 0.36103(13) 1.0133(6) 0.65282(12) 0.0210(5) Uani 1 1 d . . . . .
C13 C 0.39952(13) 0.8322(6) 0.62310(12) 0.0210(5) Uani 1 1 d . . . . .
C14 C 0.36311(12) 0.6659(5) 0.56982(12) 0.0186(5) Uani 1 1 d . . . . .
C15 C 0.47117(14) 0.8160(6) 0.64704(14) 0.0250(6) Uani 1 1 d . . . . .
H15 H 0.496377 0.929315 0.682317 0.030 Uiso 1 1 calc R U . . .
C16 C 0.50529(13) 0.6355(7) 0.61946(13) 0.0261(6) Uani 1 1 d . . . . .
H16 H 0.553866 0.625165 0.636478 0.031 Uiso 1 1 calc R U . . .
C17 C 0.47005(13) 0.4689(6) 0.56740(14) 0.0242(5) Uani 1 1 d . . . . .
H17 H 0.494393 0.344610 0.549449 0.029 Uiso 1 1 calc R U . . .
C18 C 0.39837(13) 0.4848(6) 0.54143(12) 0.0198(5) Uani 1 1 d . . . . .
C19 C 0.35964(13) 0.3250(5) 0.48326(12) 0.0193(5) Uani 1 1 d . . . . .
C20 C 0.29065(12) 0.4077(5) 0.44566(12) 0.0179(5) Uani 1 1 d . . . . .
C21 C 0.38966(13) 0.1131(6) 0.46102(14) 0.0230(5) Uani 1 1 d . . . . .
H21 H 0.433624 0.051456 0.487438 0.028 Uiso 1 1 calc R U . . .
C22 C 0.35758(14) -0.0165(6) 0.40035(14) 0.0246(5) Uani 1 1 d . . . . .
H22 H 0.378943 -0.167713 0.387436 0.030 Uiso 1 1 calc R U . . .
C23 C 0.29613(14) 0.0760(6) 0.36064(13) 0.0226(5) Uani 1 1 d . . . . .
H23 H 0.276083 -0.002351 0.318530 0.027 Uiso 1 1 calc R U . . .
C24 C 0.26145(13) 0.2897(5) 0.38159(12) 0.0191(5) Uani 1 1 d . . . . .
C25 C 0.19876(13) 0.3866(6) 0.34018(12) 0.0199(5) Uani 1 1 d . . . . .
H25 H 0.179870 0.310081 0.297732 0.024 Uiso 1 1 calc R U . . .
C26 C 0.16319(12) 0.5927(5) 0.35952(12) 0.0185(5) Uani 1 1 d . . . . .
C27 C 0.10046(13) 0.6983(6) 0.31586(13) 0.0226(5) Uani 1 1 d . . . . .
H27 H 0.082735 0.628290 0.272647 0.027 Uiso 1 1 calc R U . . .
C28 C 0.06562(13) 0.8989(6) 0.33557(13) 0.0239(5) Uani 1 1 d . . . . .
H28 H 0.023753 0.967011 0.306237 0.029 Uiso 1 1 calc R U . . .
C29 C 0.09204(13) 1.0051(6) 0.39977(13) 0.0226(5) Uani 1 1 d . . . . .
H29 H 0.068057 1.146829 0.412966 0.027 Uiso 1 1 calc R U . . .
C30 C 0.15135(13) 0.9069(5) 0.44290(12) 0.0195(5) Uani 1 1 d . . . . .
H30 H 0.167688 0.980821 0.485810 0.023 Uiso 1 1 calc R U . . .
C31 C 0.18957(12) 0.6959(5) 0.42530(12) 0.0173(5) Uani 1 1 d . . . . .
C32 C 0.25254(12) 0.5956(5) 0.46949(12) 0.0170(5) Uani 1 1 d . . . . .
C33 C 0.25001(12) 0.7802(5) 0.59293(12) 0.0182(5) Uani 1 1 d . . . . .
C34 C 0.18427(12) 0.6999(5) 0.59451(12) 0.0182(5) Uani 1 1 d . . . . .
B1 B 0.28443(14) 0.6804(6) 0.54261(14) 0.0177(5) Uani 1 1 d . . . . .

loop_
_atom_site_aniso_label
_atom_site_aniso_U_11
_atom_site_aniso_U_22
_atom_site_aniso_U_33
_atom_site_aniso_U_23
_atom_site_aniso_U_13
_atom_site_aniso_U_12
C1 0.0195(11) 0.0208(14) 0.0188(12) 0.0020(8) 0.0053(9) 0.0001(8)
C2 0.0195(11) 0.0244(14) 0.0229(12) 0.0028(9) 0.0060(9) 0.0008(9)
C3 0.0198(11) 0.0293(15) 0.0276(13) 0.0051(10) 0.0097(10) 0.0036(9)
C4 0.0236(12) 0.0313(16) 0.0231(13) 0.0039(10) 0.0105(10) 0.0080(10)
C5 0.0223(11) 0.0214(14) 0.0193(12) 0.0022(8) 0.0065(9) 0.0052(9)
C6 0.0286(13) 0.0226(14) 0.0177(11) 0.0004(9) 0.0069(10) 0.0055(9)
C7 0.0295(13) 0.0182(14) 0.0149(11) 0.0014(8) 0.0045(9) 0.0025(9)
C8 0.0242(12) 0.0180(13) 0.0141(11) 0.0009(8) 0.0033(9) -0.0003(8)
C9 0.0392(15) 0.0194(14) 0.0149(12) -0.0004(8) 0.0052(10) 0.0016(10)
C10 0.0402(15) 0.0212(15) 0.0166(12) -0.0012(9) 0.0038(11) -0.0045(10)
C11 0.0312(13) 0.0241(15) 0.0175(12) 0.0003(9) 0.0029(10) -0.0069(10)
C12 0.0252(12) 0.0198(14) 0.0158(11) 0.0005(8) 0.0036(9) -0.0032(9)
C13 0.0222(12) 0.0234(14) 0.0156(11) 0.0011(8) 0.0037(9) -0.0027(9)
C14 0.0188(11) 0.0213(13) 0.0148(11) 0.0016(8) 0.0042(9) -0.0012(8)
C15 0.0208(12) 0.0317(16) 0.0200(12) 0.0005(10) 0.0032(9) -0.0056(9)
C16 0.0175(11) 0.0389(17) 0.0206(12) 0.0048(10) 0.0043(10) -0.0015(10)
C17 0.0188(12) 0.0316(15) 0.0221(12) 0.0043(10) 0.0067(10) 0.0027(9)
C18 0.0185(11) 0.0226(13) 0.0176(11) 0.0026(8) 0.0049(9) 0.0010(8)
C19 0.0201(11) 0.0200(13) 0.0184(11) 0.0017(8) 0.0071(9) 0.0017(8)
C20 0.0183(11) 0.0179(13) 0.0179(11) 0.0002(8) 0.0064(9) 0.0000(8)
C21 0.0209(11) 0.0229(14) 0.0265(13) 0.0021(9) 0.0095(10) 0.0041(9)
C22 0.0274(13) 0.0219(15) 0.0286(14) -0.0021(9) 0.0146(11) 0.0023(9)
C23 0.0265(12) 0.0223(14) 0.0213(12) -0.0038(9) 0.0110(10) -0.0008(9)
C24 0.0220(11) 0.0181(13) 0.0191(11) -0.0004(8) 0.0092(9) -0.0009(8)
C25 0.0216(11) 0.0221(14) 0.0162(11) -0.0022(8) 0.0063(9) -0.0027(8)
C26 0.0176(11) 0.0208(13) 0.0167(11) -0.0003(8) 0.0050(9) -0.0011(8)
C27 0.0206(11) 0.0276(15) 0.0173(12) -0.0018(9) 0.0031(9) -0.0003(9)
C28 0.0196(11) 0.0311(16) 0.0188(12) 0.0009(9) 0.0030(10) 0.0037(9)
C29 0.0215(12) 0.0253(14) 0.0205(12) 0.0014(9) 0.0061(9) 0.0037(9)
C30 0.0212(11) 0.0200(13) 0.0170(11) 0.0004(8) 0.0056(9) 0.0011(8)
C31 0.0180(10) 0.0183(13) 0.0154(11) 0.0000(7) 0.0050(8) -0.0009(8)
C32 0.0183(11) 0.0175(13) 0.0151(11) 0.0005(7) 0.0053(9) 0.0003(8)
C33 0.0188(11) 0.0180(13) 0.0163(11) 0.0007(8) 0.0035(9) 0.0004(8)
C34 0.0185(11) 0.0186(13) 0.0170(11) 0.0019(8) 0.0051(9) 0.0029(8)
B1 0.0199(12) 0.0157(14) 0.0175(12) 0.0003(8) 0.0058(10) 0.0003(9)

loop_
_atom_type_symbol
_atom_type_description
_atom_type_scat_dispersion_real
_atom_type_scat_dispersion_imag
_atom_type_scat_source
C C 0.0022 0.0012 'International Tables Vol C Tables 4.2.6.8 and 6.1.1.4'
H H 0.0000 0.0000 'International Tables Vol C Tables 4.2.6.8 and 6.1.1.4'
B B 0.0008 0.0005 'International Tables Vol C Tables 4.2.6.8 and 6.1.1.4'

loop_
_geom_angle_atom_site_label_1
_geom_angle_atom_site_label_2
_geom_angle_atom_site_label_3
_geom_angle
_geom_angle_site_symmetry_1
_geom_angle_site_symmetry_3
_geom_angle_publ_flag
C2 C1 C34 121.2(2) . . ?
C2 C1 H1 119.4 . . ?
C34 C1 H1 119.4 . . ?
C1 C2 C3 120.9(3) . . ?
C1 C2 H2 119.5 . . ?
C3 C2 H2 119.5 . . ?
C4 C3 C2 119.7(3) . . ?
C4 C3 H3 120.1 . . ?
C2 C3 H3 120.1 . . ?
C3 C4 C5 120.9(3) . . ?
C3 C4 H4 119.6 . . ?
C5 C4 H4 119.6 . . ?
C6 C5 C4 121.2(2) . . ?
C6 C5 C34 119.0(2) . . ?
C4 C5 C34 119.7(3) . . ?
C7 C6 C5 121.5(2) . . ?
C7 C6 H6 119.3 . . ?
C5 C6 H6 119.3 . . ?
C6 C7 C9 120.7(3) . . ?
C6 C7 C8 119.4(2) . . ?
C9 C7 C8 119.9(3) . . ?
C33 C8 C7 119.9(2) . . ?
C33 C8 C12 122.5(2) . . ?
C7 C8 C12 117.7(2) . . ?
C10 C9 C7 120.1(3) . . ?
C10 C9 H9 120.0 . . ?
C7 C9 H9 120.0 . . ?
C9 C10 C11 120.2(3) . . ?
C9 C10 H10 119.9 . . ?
C11 C10 H10 119.9 . . ?
C12 C11 C10 122.2(3) . . ?
C12 C11 H11 118.9 . . ?
C10 C11 H11 118.9 . . ?
C11 C12 C8 119.0(3) . . ?
C11 C12 C13 121.1(2) . . ?
C8 C12 C13 119.8(2) . . ?
C15 C13 C14 119.0(3) . . ?
C15 C13 C12 121.9(2) . . ?
C14 C13 C12 119.1(2) . . ?
C18 C14 C13 120.4(2) . . ?
C18 C14 B1 119.6(2) . . ?
C13 C14 B1 120.0(2) . . ?
C16 C15 C13 120.2(3) . . ?
C16 C15 H15 119.9 . . ?
C13 C15 H15 119.9 . . ?
C15 C16 C17 121.4(2) . . ?
C15 C16 H16 119.3 . . ?
C17 C16 H16 119.3 . . ?
C16 C17 C18 119.7(3) . . ?
C16 C17 H17 120.1 . . ?
C18 C17 H17 120.1 . . ?
C17 C18 C14 119.2(2) . . ?
C17 C18 C19 121.2(2) . . ?
C14 C18 C19 119.5(2) . . ?
C21 C19 C20 119.2(2) . . ?
C21 C19 C18 121.3(2) . . ?
C20 C19 C18 119.3(2) . . ?
C32 C20 C24 120.3(2) . . ?
C32 C20 C19 122.7(2) . . ?
C24 C20 C19 117.0(2) . . ?
C19 C21 C22 122.5(2) . . ?
C19 C21 H21 118.8 . . ?
C22 C21 H21 118.8 . . ?
C23 C22 C21 119.7(3) . . ?
C23 C22 H22 120.2 . . ?
C21 C22 H22 120.2 . . ?
C22 C23 C24 120.5(2) . . ?
C22 C23 H23 119.7 . . ?
C24 C23 H23 119.7 . . ?
C25 C24 C23 120.2(2) . . ?
C25 C24 C20 119.3(2) . . ?
C23 C24 C20 120.4(2) . . ?
C26 C25 C24 121.6(2) . . ?
C26 C25 H25 119.2 . . ?
C24 C25 H25 119.2 . . ?
C25 C26 C27 121.2(2) . . ?
C25 C26 C31 119.1(2) . . ?
C27 C26 C31 119.7(2) . . ?
C28 C27 C26 120.7(2) . . ?
C28 C27 H27 119.6 . . ?
C26 C27 H27 119.6 . . ?
C27 C28 C29 119.9(2) . . ?
C27 C28 H28 120.1 . . ?
C29 C28 H28 120.1 . . ?
C30 C29 C28 121.0(3) . . ?
C30 C29 H29 119.5 . . ?
C28 C29 H29 119.5 . . ?
C29 C30 C31 121.7(2) . . ?
C29 C30 H30 119.2 . . ?
C31 C30 H30 119.2 . . ?
C32 C31 C30 122.3(2) . . ?
C32 C31 C26 120.6(2) . . ?
C30 C31 C26 117.1(2) . . ?
C20 C32 C31 118.3(2) . . ?
C20 C32 B1 116.3(2) . . ?
C31 C32 B1 125.3(2) . . ?
C8 C33 C34 118.3(2) . . ?
C8 C33 B1 115.9(2) . . ?
C34 C33 B1 125.8(2) . . ?
C33 C34 C1 121.8(2) . . ?
C33 C34 C5 120.6(2) . . ?
C1 C34 C5 117.6(2) . . ?
C14 B1 C32 114.8(2) . . ?
C14 B1 C33 114.4(2) . . ?
C32 B1 C33 130.9(2) . . ?

loop_
_geom_bond_atom_site_label_1
_geom_bond_atom_site_label_2
_geom_bond_distance
_geom_bond_site_symmetry_2
_geom_bond_publ_flag
C1 C2 1.372(4) . ?
C1 C34 1.428(4) . ?
C1 H1 0.9500 . ?
C2 C3 1.418(4) . ?
C2 H2 0.9500 . ?
C3 C4 1.367(4) . ?
C3 H3 0.9500 . ?
C4 C5 1.428(4) . ?
C4 H4 0.9500 . ?
C5 C6 1.398(4) . ?
C5 C34 1.432(4) . ?
C6 C7 1.391(4) . ?
C6 H6 0.9500 . ?
C7 C9 1.432(4) . ?
C7 C8 1.440(4) . ?
C8 C33 1.418(3) . ?
C8 C12 1.444(4) . ?
C9 C10 1.360(4) . ?
C9 H9 0.9500 . ?
C10 C11 1.413(4) . ?
C10 H10 0.9500 . ?
C11 C12 1.379(4) . ?
C11 H11 0.9500 . ?
C12 C13 1.473(4) . ?
C13 C15 1.401(4) . ?
C13 C14 1.411(4) . ?
C14 C18 1.410(4) . ?
C14 B1 1.538(4) . ?
C15 C16 1.382(4) . ?
C15 H15 0.9500 . ?
C16 C17 1.389(4) . ?
C16 H16 0.9500 . ?
C17 C18 1.403(3) . ?
C17 H17 0.9500 . ?
C18 C19 1.476(4) . ?
C19 C21 1.375(4) . ?
C19 C20 1.448(3) . ?
C20 C32 1.414(3) . ?
C20 C24 1.440(3) . ?
C21 C22 1.413(4) . ?
C21 H21 0.9500 . ?
C22 C23 1.357(4) . ?
C22 H22 0.9500 . ?
C23 C24 1.424(4) . ?
C23 H23 0.9500 . ?
C24 C25 1.395(3) . ?
C25 C26 1.392(4) . ?
C25 H25 0.9500 . ?
C26 C27 1.427(3) . ?
C26 C31 1.439(3) . ?
C27 C28 1.367(4) . ?
C27 H27 0.9500 . ?
C28 C29 1.415(4) . ?
C28 H28 0.9500 . ?
C29 C30 1.362(3) . ?
C29 H29 0.9500 . ?
C30 C31 1.426(3) . ?
C30 H30 0.9500 . ?
C31 C32 1.426(3) . ?
C32 B1 1.559(4) . ?
C33 C34 1.425(3) . ?
C33 B1 1.561(4) . ?

loop_
_geom_torsion_atom_site_label_1
_geom_torsion_atom_site_label_2
_geom_torsion_atom_site_label_3
_geom_torsion_atom_site_label_4
_geom_torsion
_geom_torsion_site_symmetry_1
_geom_torsion_site_symmetry_2
_geom_torsion_site_symmetry_3
_geom_torsion_site_symmetry_4
_geom_torsion_publ_flag
C34 C1 C2 C3 0.4(4) . . . . ?
C1 C2 C3 C4 0.2(4) . . . . ?
C2 C3 C4 C5 -0.4(4) . . . . ?
C3 C4 C5 C6 178.8(3) . . . . ?
C3 C4 C5 C34 -0.1(4) . . . . ?
C4 C5 C6 C7 174.3(2) . . . . ?
C34 C5 C6 C7 -6.8(4) . . . . ?
C5 C6 C7 C9 -180.0(2) . . . . ?
C5 C6 C7 C8 -0.4(4) . . . . ?
C6 C7 C8 C33 10.3(4) . . . . ?
C9 C7 C8 C33 -170.1(2) . . . . ?
C6 C7 C8 C12 -168.8(2) . . . . ?
C9 C7 C8 C12 10.8(4) . . . . ?
C6 C7 C9 C10 175.0(3) . . . . ?
C8 C7 C9 C10 -4.6(4) . . . . ?
C7 C9 C10 C11 -3.1(4) . . . . ?
C9 C10 C11 C12 4.4(4) . . . . ?
C10 C11 C12 C8 2.1(4) . . . . ?
C10 C11 C12 C13 -174.3(3) . . . . ?
C33 C8 C12 C11 171.4(2) . . . . ?
C7 C8 C12 C11 -9.5(4) . . . . ?
C33 C8 C12 C13 -12.1(4) . . . . ?
C7 C8 C12 C13 166.9(2) . . . . ?
C11 C12 C13 C15 15.9(4) . . . . ?
C8 C12 C13 C15 -160.4(3) . . . . ?
C11 C12 C13 C14 -165.4(3) . . . . ?
C8 C12 C13 C14 18.2(4) . . . . ?
C15 C13 C14 C18 0.4(4) . . . . ?
C12 C13 C14 C18 -178.3(2) . . . . ?
C15 C13 C14 B1 -179.9(2) . . . . ?
C12 C13 C14 B1 1.4(4) . . . . ?
C14 C13 C15 C16 -1.2(4) . . . . ?
C12 C13 C15 C16 177.4(3) . . . . ?
C13 C15 C16 C17 0.7(4) . . . . ?
C15 C16 C17 C18 0.7(4) . . . . ?
C16 C17 C18 C14 -1.5(4) . . . . ?
C16 C17 C18 C19 175.7(3) . . . . ?
C13 C14 C18 C17 0.9(4) . . . . ?
B1 C14 C18 C17 -178.7(2) . . . . ?
C13 C14 C18 C19 -176.3(2) . . . . ?
B1 C14 C18 C19 4.0(4) . . . . ?
C17 C18 C19 C21 14.4(4) . . . . ?
C14 C18 C19 C21 -168.4(2) . . . . ?
C17 C18 C19 C20 -160.2(3) . . . . ?
C14 C18 C19 C20 17.0(4) . . . . ?
C21 C19 C20 C32 170.6(2) . . . . ?
C18 C19 C20 C32 -14.6(4) . . . . ?
C21 C19 C20 C24 -9.5(4) . . . . ?
C18 C19 C20 C24 165.3(2) . . . . ?
C20 C19 C21 C22 4.4(4) . . . . ?
C18 C19 C21 C22 -170.2(3) . . . . ?
C19 C21 C22 C23 2.8(4) . . . . ?
C21 C22 C23 C24 -4.5(4) . . . . ?
C22 C23 C24 C25 179.1(3) . . . . ?
C22 C23 C24 C20 -1.0(4) . . . . ?
C32 C20 C24 C25 7.7(4) . . . . ?
C19 C20 C24 C25 -172.2(2) . . . . ?
C32 C20 C24 C23 -172.2(2) . . . . ?
C19 C20 C24 C23 7.9(4) . . . . ?
C23 C24 C25 C26 179.2(2) . . . . ?
C20 C24 C25 C26 -0.8(4) . . . . ?
C24 C25 C26 C27 177.4(3) . . . . ?
C24 C25 C26 C31 -4.1(4) . . . . ?
C25 C26 C27 C28 179.4(3) . . . . ?
C31 C26 C27 C28 0.9(4) . . . . ?
C26 C27 C28 C29 0.4(4) . . . . ?
C27 C28 C29 C30 -1.1(4) . . . . ?
C28 C29 C30 C31 0.6(4) . . . . ?
C29 C30 C31 C32 178.5(3) . . . . ?
C29 C30 C31 C26 0.7(4) . . . . ?
C25 C26 C31 C32 2.2(4) . . . . ?
C27 C26 C31 C32 -179.3(2) . . . . ?
C25 C26 C31 C30 -179.9(2) . . . . ?
C27 C26 C31 C30 -1.4(4) . . . . ?
C24 C20 C32 C31 -9.4(4) . . . . ?
C19 C20 C32 C31 170.4(2) . . . . ?
C24 C20 C32 B1 171.8(2) . . . . ?
C19 C20 C32 B1 -8.3(4) . . . . ?
C30 C31 C32 C20 -173.2(2) . . . . ?
C26 C31 C32 C20 4.5(4) . . . . ?
C30 C31 C32 B1 5.4(4) . . . . ?
C26 C31 C32 B1 -176.8(2) . . . . ?
C7 C8 C33 C34 -12.6(4) . . . . ?
C12 C8 C33 C34 166.5(2) . . . . ?
C7 C8 C33 B1 168.2(2) . . . . ?
C12 C8 C33 B1 -12.7(4) . . . . ?
C8 C33 C34 C1 -172.0(2) . . . . ?
B1 C33 C34 C1 7.1(4) . . . . ?
C8 C33 C34 C5 5.4(4) . . . . ?
B1 C33 C34 C5 -175.5(2) . . . . ?
C2 C1 C34 C33 176.7(2) . . . . ?
C2 C1 C34 C5 -0.8(4) . . . . ?
C6 C5 C34 C33 4.3(4) . . . . ?
C4 C5 C34 C33 -176.8(2) . . . . ?
C6 C5 C34 C1 -178.2(2) . . . . ?
C4 C5 C34 C1 0.7(4) . . . . ?
C18 C14 B1 C32 -25.9(3) . . . . ?
C13 C14 B1 C32 154.4(2) . . . . ?
C18 C14 B1 C33 154.6(2) . . . . ?
C13 C14 B1 C33 -25.1(3) . . . . ?
C20 C32 B1 C14 27.7(3) . . . . ?
C31 C32 B1 C14 -151.0(2) . . . . ?
C20 C32 B1 C33 -152.9(3) . . . . ?
C31 C32 B1 C33 28.5(4) . . . . ?
C8 C33 B1 C14 30.3(3) . . . . ?
C34 C33 B1 C14 -148.8(2) . . . . ?
C8 C33 B1 C32 -149.2(3) . . . . ?
C34 C33 B1 C32 31.7(4) . . . . ?
